data_1569747
loop_
_publ_author_name
'Howell, Mitchell T.'
'Kei, Peter'
'Anokhin, Maksim V.'
'Losovyj, Yaroslav'
'Fronczek, Frank R.'
'Nesterov, Evgueni E.'

_publ_section_title
;
 Suzuki--Miyaura catalyst-transfer polymerization: new mechanistic
 insights
;
_journal_issue 37
_journal_name_full 'Polymer Chemistry'
_journal_page_first 4319
_journal_page_last 4337
_journal_paper_doi 10.1039/D3PY00580A
_journal_volume 14
_journal_year 2023
_chemical_formula_moiety 'C74 H102 O6 P2 Pd2'
_chemical_formula_sum 'C74 H102 O6 P2 Pd2'
_chemical_formula_weight 1362.29
_space_group_crystal_system monoclinic
_space_group_IT_number 14
_space_group_name_Hall '-P 2yn'
_space_group_name_H-M_alt 'P 1 21/n 1'
_atom_sites_solution_hydrogens mixed
_audit_creation_method SHELXL-2017/1
_audit_update_record
;
2023-03-01 deposited with the CCDC.	2023-08-28 downloaded from the CCDC.
;
_cell_angle_alpha 90
_cell_angle_beta 102.271(2)
_cell_angle_gamma 90
_cell_formula_units_Z 4
_cell_length_a 15.2700(9)
_cell_length_b 16.0942(9)
_cell_length_c 28.5954(17)
_cell_measurement_reflns_used 9907
_cell_measurement_temperature 100.0(5)
_cell_measurement_theta_max 34.17
_cell_measurement_theta_min 2.53
_cell_volume 6867.0(7)
_computing_cell_refinement 'Bruker SAINT'
_computing_data_collection 'Bruker APEX3'
_computing_data_reduction 'Bruker SAINT'
_computing_structure_refinement 'SHELXL-2017/1 (Sheldrick, 2017)'
_computing_structure_solution 'SHELXT 2014/5 (Sheldrick, 2014)'
_diffrn_ambient_temperature 100.0(5)
_diffrn_measured_fraction_theta_full 0.999
_diffrn_measured_fraction_theta_max 0.934
_diffrn_measurement_device_type 'Bruker Kappa APEX-II DUO'
_diffrn_measurement_method '\f and \w scans'
_diffrn_radiation_monochromator 'TRIUMPH curved graphite'
_diffrn_radiation_source 'fine-focus sealed tube'
_diffrn_radiation_type MoK\a
_diffrn_radiation_wavelength 0.71073
_diffrn_reflns_av_R_equivalents 0.0468
_diffrn_reflns_av_unetI/netI 0.0569
_diffrn_reflns_Laue_measured_fraction_full 0.999
_diffrn_reflns_Laue_measured_fraction_max 0.934
_diffrn_reflns_limit_h_max 24
_diffrn_reflns_limit_h_min -24
_diffrn_reflns_limit_k_max 25
_diffrn_reflns_limit_k_min -25
_diffrn_reflns_limit_l_max 45
_diffrn_reflns_limit_l_min -43
_diffrn_reflns_number 101718
_diffrn_reflns_point_group_measured_fraction_full 0.999
_diffrn_reflns_point_group_measured_fraction_max 0.934
_diffrn_reflns_theta_full 25.242
_diffrn_reflns_theta_max 35.001
_diffrn_reflns_theta_min 1.404
_exptl_absorpt_coefficient_mu 0.620
_exptl_absorpt_correction_T_max 0.897
_exptl_absorpt_correction_T_min 0.836
_exptl_absorpt_correction_type multi-scan
_exptl_absorpt_process_details 'SADABS (Krause <i>et al.</i>, 2015)'
_exptl_crystal_colour colourless
_exptl_crystal_density_diffrn 1.318
_exptl_crystal_description prism
_exptl_crystal_F_000 2864
_exptl_crystal_recrystallization_method 'Re-crystallisation from solvent: hexanes'
_exptl_crystal_size_max 0.290
_exptl_crystal_size_mid 0.260
_exptl_crystal_size_min 0.180
_refine_diff_density_max 3.422
_refine_diff_density_min -1.280
_refine_diff_density_rms 0.111
_refine_ls_extinction_method none
_refine_ls_goodness_of_fit_ref 1.044
_refine_ls_hydrogen_treatment mixed
_refine_ls_matrix_type full
_refine_ls_number_parameters 773
_refine_ls_number_reflns 28225
_refine_ls_number_restraints 2
_refine_ls_restrained_S_all 1.044
_refine_ls_R_factor_all 0.0750
_refine_ls_R_factor_gt 0.0478
_refine_ls_shift/su_max 0.001
_refine_ls_shift/su_mean 0.000
_refine_ls_structure_factor_coef Fsqd
_refine_ls_weighting_details 'w=1/[\s^2^(Fo^2^)+(0.0321P)^2^+7.5853P] where P=(Fo^2^+2Fc^2^)/3'
_refine_ls_weighting_scheme calc
_refine_ls_wR_factor_gt 0.0885
_refine_ls_wR_factor_ref 0.0972
_reflns_Friedel_coverage 0.000
_reflns_number_gt 21192
_reflns_number_total 28225
_reflns_threshold_expression 'I > 2\s(I)'
_cod_data_source_file d3py00580a2.cif
_cod_data_source_block Nesterov8
_cod_depositor_comments 'Adding full bibliography for 1569745--1569747.cif.'
_cod_original_sg_symbol_H-M 'P 21/n'
_cod_database_code 1569747
_shelx_shelxl_version_number 2017/1
_shelx_space_group_comment
;
The symmetry employed for this shelxl refinement is uniquely defined
by the following loop, which should always be used as a source of
symmetry information in preference to the above space-group names.
They are only intended as comments.
;
_shelx_estimated_absorpt_t_min 0.841
_shelx_estimated_absorpt_t_max 0.897

loop_
_space_group_symop_operation_xyz
'x, y, z'
'-x+1/2, y+1/2, -z+1/2'
'-x, -y, -z'
'x-1/2, -y-1/2, z-1/2'

loop_
_atom_site_label
_atom_site_type_symbol
_atom_site_fract_x
_atom_site_fract_y
_atom_site_fract_z
_atom_site_U_iso_or_equiv
_atom_site_adp_type
_atom_site_occupancy
_atom_site_site_symmetry_order
_atom_site_calc_flag
_atom_site_refinement_flags_posn
_atom_site_refinement_flags_adp
_atom_site_refinement_flags_occupancy
_atom_site_disorder_assembly
_atom_site_disorder_group
Pd1 Pd 0.48954(2) 0.61720(2) 0.38413(2) 0.01116(3) Uani 1 1 d . . . . .
Pd2 Pd 0.69062(2) 0.64118(2) 0.40496(2) 0.01265(3) Uani 1 1 d . . . . .
P1 P 0.40767(3) 0.50969(3) 0.34913(2) 0.01157(9) Uani 1 1 d . . . . .
P2 P 0.76563(3) 0.75481(3) 0.39085(2) 0.01342(9) Uani 1 1 d . . . . .
O1 O 0.60496(9) 0.54706(9) 0.41582(5) 0.0154(3) Uani 1 1 d D . . . .
H10H H 0.6116(18) 0.5012(12) 0.4052(9) 0.023 Uiso 1 1 d D U . . .
O2 O 0.57774(9) 0.70889(9) 0.41604(5) 0.0146(3) Uani 1 1 d D . . . .
H20H H 0.5660(17) 0.7547(12) 0.4045(9) 0.022 Uiso 1 1 d D U . . .
O3 O 0.27593(10) 0.26589(9) 0.32249(6) 0.0206(3) Uani 1 1 d . . . . .
O4 O 0.58361(10) 0.31250(10) 0.37615(6) 0.0240(3) Uani 1 1 d . . . . .
O5 O 0.56924(10) 0.92663(9) 0.38119(6) 0.0188(3) Uani 1 1 d . . . . .
O6 O 0.86827(10) 1.02026(10) 0.39900(6) 0.0221(3) Uani 1 1 d . . . . .
C1 C 0.39437(12) 0.70166(12) 0.36212(7) 0.0140(3) Uani 1 1 d . . . . .
C2 C 0.34951(13) 0.74030(13) 0.39462(8) 0.0171(4) Uani 1 1 d . . . . .
C3 C 0.29042(14) 0.80626(14) 0.37892(9) 0.0221(4) Uani 1 1 d . . . . .
H3 H 0.260295 0.831962 0.400943 0.027 Uiso 1 1 calc R U . . .
C4 C 0.27481(15) 0.83492(14) 0.33222(9) 0.0234(4) Uani 1 1 d . . . . .
H4 H 0.233946 0.879170 0.322211 0.028 Uiso 1 1 calc R U . . .
C5 C 0.31974(15) 0.79804(13) 0.30027(8) 0.0216(4) Uani 1 1 d . . . . .
H5 H 0.310259 0.817326 0.268185 0.026 Uiso 1 1 calc R U . . .
C6 C 0.37866(14) 0.73280(13) 0.31529(8) 0.0179(4) Uani 1 1 d . . . . .
H6 H 0.409329 0.708491 0.293069 0.022 Uiso 1 1 calc R U . . .
C7 C 0.36536(15) 0.71417(14) 0.44631(8) 0.0218(4) Uani 1 1 d . . . . .
H7A H 0.345267 0.656697 0.448298 0.033 Uiso 1 1 calc R U . . .
H7B H 0.331672 0.750722 0.463525 0.033 Uiso 1 1 calc R U . . .
H7C H 0.429442 0.718102 0.460755 0.033 Uiso 1 1 calc R U . . .
C8 C 0.28614(12) 0.52664(12) 0.32630(7) 0.0132(3) Uani 1 1 d . . . . .
H8 H 0.280281 0.577504 0.305781 0.016 Uiso 1 1 calc R U . . .
C9 C 0.23692(13) 0.45646(13) 0.29474(8) 0.0174(4) Uani 1 1 d . . . . .
H9A H 0.268265 0.444249 0.268572 0.021 Uiso 1 1 calc R U . . .
H9B H 0.237536 0.405451 0.314158 0.021 Uiso 1 1 calc R U . . .
C10 C 0.13965(14) 0.48166(14) 0.27343(8) 0.0210(4) Uani 1 1 d . . . . .
H10A H 0.139220 0.530039 0.252004 0.025 Uiso 1 1 calc R U . . .
H10B H 0.108475 0.435186 0.254086 0.025 Uiso 1 1 calc R U . . .
C11 C 0.09002(14) 0.50378(15) 0.31252(9) 0.0246(5) Uani 1 1 d . . . . .
H11A H 0.083153 0.453249 0.331158 0.029 Uiso 1 1 calc R U . . .
H11B H 0.029351 0.524261 0.297668 0.029 Uiso 1 1 calc R U . . .
C12 C 0.13936(14) 0.57002(15) 0.34614(8) 0.0221(4) Uani 1 1 d . . . . .
H12A H 0.108102 0.578848 0.372723 0.027 Uiso 1 1 calc R U . . .
H12B H 0.138304 0.623099 0.328532 0.027 Uiso 1 1 calc R U . . .
C13 C 0.23672(13) 0.54512(14) 0.36667(8) 0.0183(4) Uani 1 1 d . . . . .
H13A H 0.237967 0.495203 0.387035 0.022 Uiso 1 1 calc R U . . .
H13B H 0.267629 0.590703 0.386922 0.022 Uiso 1 1 calc R U . . .
C14 C 0.45052(13) 0.47349(12) 0.29654(7) 0.0145(3) Uani 1 1 d . . . . .
H14 H 0.427454 0.416068 0.288143 0.017 Uiso 1 1 calc R U . . .
C15 C 0.55352(14) 0.47074(14) 0.30833(8) 0.0195(4) Uani 1 1 d . . . . .
H15A H 0.577181 0.527221 0.316973 0.023 Uiso 1 1 calc R U . . .
H15B H 0.574213 0.434107 0.336310 0.023 Uiso 1 1 calc R U . . .
C16 C 0.59062(15) 0.43864(14) 0.26594(9) 0.0241(5) Uani 1 1 d . . . . .
H16A H 0.656925 0.440587 0.274194 0.029 Uiso 1 1 calc R U . . .
H16B H 0.572278 0.380046 0.259445 0.029 Uiso 1 1 calc R U . . .
C17 C 0.55680(17) 0.49017(14) 0.22152(9) 0.0258(5) Uani 1 1 d . . . . .
H17A H 0.577212 0.465014 0.194093 0.031 Uiso 1 1 calc R U . . .
H17B H 0.582255 0.546859 0.226441 0.031 Uiso 1 1 calc R U . . .
C18 C 0.45500(16) 0.49537(15) 0.21012(8) 0.0241(5) Uani 1 1 d . . . . .
H18A H 0.429601 0.439349 0.201862 0.029 Uiso 1 1 calc R U . . .
H18B H 0.434982 0.531869 0.182017 0.029 Uiso 1 1 calc R U . . .
C19 C 0.41986(15) 0.52967(13) 0.25276(8) 0.0197(4) Uani 1 1 d . . . . .
H19A H 0.442867 0.586711 0.260250 0.024 Uiso 1 1 calc R U . . .
H19B H 0.353579 0.532130 0.244514 0.024 Uiso 1 1 calc R U . . .
C20 C 0.41382(12) 0.42647(12) 0.39396(7) 0.0135(3) Uani 1 1 d . . . . .
C21 C 0.41559(13) 0.33912(12) 0.38904(7) 0.0152(4) Uani 1 1 d . . . . .
C22 C 0.41145(14) 0.28984(13) 0.42890(8) 0.0203(4) Uani 1 1 d . . . . .
H22 H 0.411817 0.231113 0.425614 0.024 Uiso 1 1 calc R U . . .
C23 C 0.40687(14) 0.32313(14) 0.47255(8) 0.0213(4) Uani 1 1 d . . . . .
H23 H 0.402989 0.287813 0.498654 0.026 Uiso 1 1 calc R U . . .
C24 C 0.40796(14) 0.40835(14) 0.47817(8) 0.0203(4) Uani 1 1 d . . . . .
H24 H 0.406181 0.432241 0.508331 0.024 Uiso 1 1 calc R U . . .
C25 C 0.41167(14) 0.45858(13) 0.43935(7) 0.0175(4) Uani 1 1 d . . . . .
H25 H 0.412809 0.517146 0.443587 0.021 Uiso 1 1 calc R U . . .
C26 C 0.43006(13) 0.29310(12) 0.34602(7) 0.0157(4) Uani 1 1 d . . . . .
C27 C 0.36028(14) 0.25523(12) 0.31356(8) 0.0173(4) Uani 1 1 d . . . . .
C28 C 0.37658(15) 0.21056(13) 0.27448(8) 0.0222(4) Uani 1 1 d . . . . .
H28 H 0.328306 0.187926 0.251479 0.027 Uiso 1 1 calc R U . . .
C29 C 0.46410(16) 0.19974(14) 0.26974(9) 0.0248(5) Uani 1 1 d . . . . .
H29 H 0.475539 0.169972 0.242978 0.030 Uiso 1 1 calc R U . . .
C30 C 0.53558(15) 0.23142(14) 0.30325(9) 0.0245(5) Uani 1 1 d . . . . .
H30 H 0.595478 0.221792 0.300179 0.029 Uiso 1 1 calc R U . . .
C31 C 0.51822(14) 0.27739(13) 0.34131(8) 0.0196(4) Uani 1 1 d . . . . .
C32 C 0.21441(14) 0.19655(13) 0.31437(8) 0.0208(4) Uani 1 1 d . . . . .
H32 H 0.200703 0.181877 0.279597 0.025 Uiso 1 1 calc R U . . .
C33 C 0.25392(17) 0.12191(15) 0.34342(9) 0.0270(5) Uani 1 1 d . . . . .
H33A H 0.306481 0.102287 0.332055 0.041 Uiso 1 1 calc R U . . .
H33B H 0.209064 0.077506 0.339804 0.041 Uiso 1 1 calc R U . . .
H33C H 0.271823 0.137534 0.377228 0.041 Uiso 1 1 calc R U . . .
C34 C 0.13000(15) 0.22921(15) 0.32842(10) 0.0282(5) Uani 1 1 d . . . . .
H34A H 0.143009 0.242002 0.362703 0.042 Uiso 1 1 calc R U . . .
H34B H 0.082836 0.186923 0.321447 0.042 Uiso 1 1 calc R U . . .
H34C H 0.109822 0.279707 0.310132 0.042 Uiso 1 1 calc R U . . .
C35 C 0.66666(14) 0.26871(13) 0.39280(8) 0.0204(4) Uani 1 1 d . . . . .
H35 H 0.694897 0.255567 0.365163 0.024 Uiso 1 1 calc R U . . .
C36 C 0.6496(2) 0.18950(16) 0.41761(10) 0.0344(6) Uani 1 1 d . . . . .
H36A H 0.618856 0.202512 0.443509 0.052 Uiso 1 1 calc R U . . .
H36B H 0.706796 0.162143 0.430903 0.052 Uiso 1 1 calc R U . . .
H36C H 0.612021 0.152393 0.394529 0.052 Uiso 1 1 calc R U . . .
C37 C 0.72471(17) 0.32984(16) 0.42602(11) 0.0331(6) Uani 1 1 d . . . . .
H37A H 0.734017 0.379718 0.408021 0.050 Uiso 1 1 calc R U . . .
H37B H 0.782746 0.304160 0.439572 0.050 Uiso 1 1 calc R U . . .
H37C H 0.694902 0.345164 0.451927 0.050 Uiso 1 1 calc R U . . .
C38 C 0.78964(13) 0.56183(12) 0.40069(8) 0.0189(4) Uani 1 1 d . . . . .
C39 C 0.84031(14) 0.52448(13) 0.44228(9) 0.0223(4) Uani 1 1 d . . . . .
C40 C 0.90872(15) 0.46819(15) 0.43820(11) 0.0305(6) Uani 1 1 d . . . . .
H40 H 0.944845 0.445015 0.466341 0.037 Uiso 1 1 calc R U . . .
C41 C 0.92440(17) 0.44592(16) 0.39398(12) 0.0357(6) Uani 1 1 d . . . . .
H41 H 0.971671 0.408556 0.392051 0.043 Uiso 1 1 calc R U . . .
C42 C 0.87160(18) 0.47779(15) 0.35265(11) 0.0332(6) Uani 1 1 d . . . . .
H42 H 0.880343 0.460525 0.322207 0.040 Uiso 1 1 calc R U . . .
C43 C 0.80522(16) 0.53569(14) 0.35610(9) 0.0245(5) Uani 1 1 d . . . . .
H43 H 0.769525 0.558123 0.327606 0.029 Uiso 1 1 calc R U . . .
C44 C 0.82118(16) 0.54033(15) 0.49087(9) 0.0280(5) Uani 1 1 d . . . . .
H44A H 0.823998 0.600165 0.497373 0.042 Uiso 1 1 calc R U . . .
H44B H 0.865816 0.511585 0.515173 0.042 Uiso 1 1 calc R U . . .
H44C H 0.761219 0.519589 0.491772 0.042 Uiso 1 1 calc R U . . .
C45 C 0.88911(13) 0.74788(12) 0.39830(7) 0.0157(4) Uani 1 1 d . . . . .
H45 H 0.901055 0.700897 0.377633 0.019 Uiso 1 1 calc R U . . .
C46 C 0.93601(13) 0.72578(14) 0.44996(8) 0.0195(4) Uani 1 1 d . . . . .
H46A H 0.929228 0.772329 0.471543 0.023 Uiso 1 1 calc R U . . .
H46B H 0.907378 0.676011 0.460532 0.023 Uiso 1 1 calc R U . . .
C47 C 1.03551(15) 0.70865(16) 0.45310(10) 0.0285(5) Uani 1 1 d . . . . .
H47A H 1.042148 0.659092 0.433643 0.034 Uiso 1 1 calc R U . . .
H47B H 1.064859 0.696608 0.486733 0.034 Uiso 1 1 calc R U . . .
C48 C 1.08174(16) 0.78284(19) 0.43523(11) 0.0362(6) Uani 1 1 d . . . . .
H48A H 1.082313 0.830333 0.457301 0.043 Uiso 1 1 calc R U . . .
H48B H 1.144658 0.768166 0.435124 0.043 Uiso 1 1 calc R U . . .
C49 C 1.03379(15) 0.80828(18) 0.38485(10) 0.0314(6) Uani 1 1 d . . . . .
H49A H 1.040064 0.763418 0.362098 0.038 Uiso 1 1 calc R U . . .
H49B H 1.062374 0.858898 0.375266 0.038 Uiso 1 1 calc R U . . .
C50 C 0.93388(14) 0.82531(14) 0.38212(9) 0.0221(4) Uani 1 1 d . . . . .
H50A H 0.904248 0.839726 0.348864 0.027 Uiso 1 1 calc R U . . .
H50B H 0.927151 0.872974 0.402963 0.027 Uiso 1 1 calc R U . . .
C51 C 0.72402(13) 0.79173(12) 0.32832(7) 0.0151(4) Uani 1 1 d . . . . .
H51 H 0.741224 0.851356 0.326247 0.018 Uiso 1 1 calc R U . . .
C52 C 0.62146(13) 0.78448(13) 0.31390(7) 0.0165(4) Uani 1 1 d . . . . .
H52A H 0.603846 0.725881 0.317049 0.020 Uiso 1 1 calc R U . . .
H52B H 0.594245 0.818351 0.335974 0.020 Uiso 1 1 calc R U . . .
C53 C 0.58519(15) 0.81358(14) 0.26245(8) 0.0205(4) Uani 1 1 d . . . . .
H53A H 0.519332 0.806234 0.254310 0.025 Uiso 1 1 calc R U . . .
H53B H 0.598206 0.873474 0.259902 0.025 Uiso 1 1 calc R U . . .
C54 C 0.62708(15) 0.76500(14) 0.22699(8) 0.0224(4) Uani 1 1 d . . . . .
H54A H 0.607979 0.706171 0.226510 0.027 Uiso 1 1 calc R U . . .
H54B H 0.606182 0.788115 0.194441 0.027 Uiso 1 1 calc R U . . .
C55 C 0.72898(15) 0.77002(14) 0.24107(8) 0.0225(4) Uani 1 1 d . . . . .
H55A H 0.748030 0.828131 0.237751 0.027 Uiso 1 1 calc R U . . .
H55B H 0.755136 0.735166 0.218995 0.027 Uiso 1 1 calc R U . . .
C56 C 0.76498(15) 0.74083(14) 0.29266(8) 0.0207(4) Uani 1 1 d . . . . .
H56A H 0.831009 0.746756 0.300683 0.025 Uiso 1 1 calc R U . . .
H56B H 0.750442 0.681324 0.295426 0.025 Uiso 1 1 calc R U . . .
C57 C 0.75232(12) 0.83380(12) 0.43621(7) 0.0143(3) Uani 1 1 d . . . . .
C58 C 0.74482(13) 0.92112(12) 0.43335(7) 0.0147(4) Uani 1 1 d . . . . .
C59 C 0.75017(14) 0.96713(13) 0.47536(8) 0.0193(4) Uani 1 1 d . . . . .
H59 H 0.748402 1.026064 0.473500 0.023 Uiso 1 1 calc R U . . .
C60 C 0.75799(15) 0.92926(15) 0.51973(8) 0.0229(4) Uani 1 1 d . . . . .
H60 H 0.761881 0.961752 0.547829 0.027 Uiso 1 1 calc R U . . .
C61 C 0.76001(15) 0.84313(14) 0.52228(8) 0.0216(4) Uani 1 1 d . . . . .
H61 H 0.762742 0.816029 0.552066 0.026 Uiso 1 1 calc R U . . .
C62 C 0.75804(14) 0.79694(13) 0.48133(7) 0.0176(4) Uani 1 1 d . . . . .
H62 H 0.760651 0.738087 0.483766 0.021 Uiso 1 1 calc R U . . .
C63 C 0.72174(13) 0.96898(12) 0.38753(7) 0.0141(3) Uani 1 1 d . . . . .
C64 C 0.63226(13) 0.97036(12) 0.36274(7) 0.0159(4) Uani 1 1 d . . . . .
C65 C 0.60646(14) 1.01228(13) 0.31951(8) 0.0202(4) Uani 1 1 d . . . . .
H65 H 0.545916 1.010921 0.302384 0.024 Uiso 1 1 calc R U . . .
C66 C 0.67050(15) 1.05610(13) 0.30178(8) 0.0209(4) Uani 1 1 d . . . . .
H66 H 0.654017 1.083041 0.271628 0.025 Uiso 1 1 calc R U . . .
C67 C 0.75835(14) 1.06119(13) 0.32743(8) 0.0187(4) Uani 1 1 d . . . . .
H67 H 0.800935 1.093479 0.315536 0.022 Uiso 1 1 calc R U . . .
C68 C 0.78393(13) 1.01883(12) 0.37068(8) 0.0164(4) Uani 1 1 d . . . . .
C69 C 0.53189(15) 0.97135(13) 0.41705(9) 0.0216(4) Uani 1 1 d . . . . .
H69 H 0.578315 1.009855 0.435225 0.026 Uiso 1 1 calc R U . . .
C70 C 0.50936(16) 0.90635(15) 0.45073(9) 0.0267(5) Uani 1 1 d . . . . .
H70A H 0.466325 0.866721 0.432696 0.040 Uiso 1 1 calc R U . . .
H70B H 0.483053 0.933279 0.475246 0.040 Uiso 1 1 calc R U . . .
H70C H 0.564076 0.876861 0.466102 0.040 Uiso 1 1 calc R U . . .
C71 C 0.45113(16) 1.02124(16) 0.39248(10) 0.0309(5) Uani 1 1 d . . . . .
H71A H 0.469188 1.061127 0.370411 0.046 Uiso 1 1 calc R U . . .
H71B H 0.426357 1.051225 0.416555 0.046 Uiso 1 1 calc R U . . .
H71C H 0.405554 0.983684 0.374581 0.046 Uiso 1 1 calc R U . . .
C72 C 0.93056(14) 1.08483(14) 0.39284(9) 0.0227(4) Uani 1 1 d . . . . .
H72 H 0.933690 1.088372 0.358315 0.027 Uiso 1 1 calc R U . . .
C73 C 1.02000(16) 1.05645(18) 0.42185(11) 0.0356(6) Uani 1 1 d . . . . .
H73A H 1.017169 1.053436 0.455728 0.053 Uiso 1 1 calc R U . . .
H73B H 1.066597 1.096054 0.417847 0.053 Uiso 1 1 calc R U . . .
H73C H 1.034271 1.001432 0.410810 0.053 Uiso 1 1 calc R U . . .
C74 C 0.90263(19) 1.16782(17) 0.40921(11) 0.0370(6) Uani 1 1 d . . . . .
H74A H 0.844182 1.183425 0.389642 0.056 Uiso 1 1 calc R U . . .
H74B H 0.947205 1.209923 0.405781 0.056 Uiso 1 1 calc R U . . .
H74C H 0.898333 1.164100 0.442855 0.056 Uiso 1 1 calc R U . . .

loop_
_atom_site_aniso_label
_atom_site_aniso_U_11
_atom_site_aniso_U_22
_atom_site_aniso_U_33
_atom_site_aniso_U_23
_atom_site_aniso_U_13
_atom_site_aniso_U_12
Pd1 0.01096(6) 0.00909(6) 0.01378(6) 0.00011(5) 0.00345(4) -0.00065(5)
Pd2 0.01125(6) 0.00941(6) 0.01723(7) 0.00094(5) 0.00290(5) -0.00056(5)
P1 0.0120(2) 0.0101(2) 0.0133(2) -0.00016(16) 0.00414(16) -0.00112(16)
P2 0.0124(2) 0.0111(2) 0.0168(2) 0.00131(17) 0.00313(17) -0.00120(17)
O1 0.0146(6) 0.0112(6) 0.0201(7) 0.0004(5) 0.0032(5) -0.0012(5)
O2 0.0141(6) 0.0107(6) 0.0189(7) 0.0007(5) 0.0033(5) -0.0002(5)
O3 0.0162(7) 0.0149(7) 0.0291(8) -0.0035(6) 0.0014(6) -0.0013(5)
O4 0.0152(7) 0.0172(7) 0.0373(9) -0.0088(6) 0.0001(6) 0.0001(6)
O5 0.0142(7) 0.0157(7) 0.0270(8) -0.0040(6) 0.0055(6) -0.0034(5)
O6 0.0126(7) 0.0206(8) 0.0315(9) 0.0076(6) 0.0011(6) -0.0041(6)
C1 0.0118(8) 0.0111(8) 0.0187(9) -0.0004(6) 0.0026(7) -0.0017(6)
C2 0.0145(9) 0.0156(9) 0.0215(10) -0.0015(7) 0.0043(7) -0.0014(7)
C3 0.0183(10) 0.0196(10) 0.0297(12) -0.0033(8) 0.0078(8) 0.0014(8)
C4 0.0184(10) 0.0178(10) 0.0325(12) 0.0008(8) 0.0023(8) 0.0046(8)
C5 0.0235(10) 0.0180(10) 0.0214(10) 0.0034(8) 0.0003(8) 0.0006(8)
C6 0.0188(9) 0.0147(9) 0.0198(10) -0.0012(7) 0.0029(7) -0.0012(7)
C7 0.0218(10) 0.0240(11) 0.0211(10) -0.0017(8) 0.0075(8) 0.0011(8)
C8 0.0126(8) 0.0121(8) 0.0157(9) -0.0006(6) 0.0046(6) -0.0008(6)
C9 0.0154(9) 0.0141(9) 0.0225(10) -0.0026(7) 0.0036(7) -0.0014(7)
C10 0.0160(9) 0.0189(10) 0.0263(11) -0.0041(8) 0.0005(8) -0.0017(7)
C11 0.0132(9) 0.0254(11) 0.0351(13) 0.0000(9) 0.0051(8) -0.0020(8)
C12 0.0162(9) 0.0253(11) 0.0272(11) -0.0020(8) 0.0098(8) 0.0024(8)
C13 0.0162(9) 0.0213(10) 0.0187(10) -0.0023(7) 0.0066(7) -0.0006(7)
C14 0.0167(9) 0.0113(8) 0.0170(9) -0.0007(6) 0.0069(7) -0.0007(7)
C15 0.0168(9) 0.0190(10) 0.0243(11) -0.0031(8) 0.0080(8) 0.0026(7)
C16 0.0222(10) 0.0222(11) 0.0313(12) -0.0070(9) 0.0133(9) 0.0023(8)
C17 0.0354(13) 0.0185(10) 0.0305(12) -0.0063(9) 0.0228(10) -0.0019(9)
C18 0.0339(12) 0.0231(11) 0.0193(10) -0.0004(8) 0.0143(9) 0.0035(9)
C19 0.0256(10) 0.0180(10) 0.0188(10) 0.0015(7) 0.0121(8) 0.0038(8)
C20 0.0126(8) 0.0131(9) 0.0150(9) 0.0004(6) 0.0034(6) -0.0022(6)
C21 0.0132(8) 0.0145(9) 0.0169(9) 0.0014(7) 0.0008(7) -0.0023(7)
C22 0.0213(10) 0.0158(10) 0.0224(10) 0.0051(7) 0.0016(8) -0.0035(8)
C23 0.0188(10) 0.0255(11) 0.0190(10) 0.0095(8) 0.0026(8) -0.0043(8)
C24 0.0191(10) 0.0279(11) 0.0137(9) 0.0017(8) 0.0029(7) -0.0032(8)
C25 0.0196(9) 0.0169(9) 0.0166(9) 0.0003(7) 0.0052(7) -0.0031(7)
C26 0.0184(9) 0.0087(8) 0.0195(9) 0.0006(7) 0.0029(7) -0.0008(7)
C27 0.0175(9) 0.0120(9) 0.0209(10) 0.0000(7) 0.0010(7) 0.0000(7)
C28 0.0234(10) 0.0166(10) 0.0242(11) -0.0048(8) 0.0000(8) -0.0007(8)
C29 0.0285(11) 0.0188(10) 0.0274(12) -0.0078(8) 0.0065(9) 0.0010(9)
C30 0.0205(10) 0.0184(10) 0.0359(13) -0.0069(9) 0.0093(9) -0.0005(8)
C31 0.0188(9) 0.0133(9) 0.0261(11) -0.0018(7) 0.0034(8) -0.0025(7)
C32 0.0195(10) 0.0171(10) 0.0238(10) 0.0012(8) -0.0003(8) -0.0030(8)
C33 0.0291(12) 0.0238(11) 0.0264(11) 0.0051(9) 0.0019(9) 0.0014(9)
C34 0.0187(10) 0.0257(12) 0.0382(14) 0.0046(10) 0.0019(9) -0.0016(9)
C35 0.0160(9) 0.0151(9) 0.0293(11) 0.0001(8) 0.0028(8) 0.0014(7)
C36 0.0470(16) 0.0220(12) 0.0314(13) 0.0032(10) 0.0020(11) -0.0089(11)
C37 0.0229(11) 0.0221(12) 0.0485(16) -0.0039(11) -0.0053(11) -0.0019(9)
C38 0.0137(9) 0.0107(9) 0.0331(12) 0.0018(8) 0.0066(8) -0.0017(7)
C39 0.0159(9) 0.0135(9) 0.0367(13) 0.0055(8) 0.0036(8) -0.0019(7)
C40 0.0174(10) 0.0178(11) 0.0555(17) 0.0091(10) 0.0062(10) 0.0017(8)
C41 0.0230(12) 0.0208(12) 0.067(2) 0.0040(12) 0.0191(12) 0.0054(9)
C42 0.0329(13) 0.0199(12) 0.0534(17) -0.0046(11) 0.0244(12) 0.0010(10)
C43 0.0267(11) 0.0144(10) 0.0354(13) -0.0003(9) 0.0130(10) -0.0009(8)
C44 0.0249(11) 0.0241(12) 0.0328(13) 0.0076(9) 0.0016(9) 0.0009(9)
C45 0.0130(8) 0.0144(9) 0.0203(9) 0.0027(7) 0.0049(7) -0.0008(7)
C46 0.0146(9) 0.0189(10) 0.0245(10) 0.0058(8) 0.0030(8) -0.0022(7)
C47 0.0162(10) 0.0335(13) 0.0348(13) 0.0131(10) 0.0033(9) 0.0017(9)
C48 0.0148(10) 0.0478(16) 0.0452(16) 0.0207(13) 0.0043(10) -0.0038(10)
C49 0.0171(10) 0.0388(14) 0.0401(14) 0.0165(11) 0.0104(10) -0.0015(9)
C50 0.0159(9) 0.0228(11) 0.0274(11) 0.0086(8) 0.0042(8) -0.0016(8)
C51 0.0167(9) 0.0120(9) 0.0164(9) 0.0009(6) 0.0033(7) -0.0004(7)
C52 0.0163(9) 0.0154(9) 0.0171(9) 0.0004(7) 0.0018(7) -0.0011(7)
C53 0.0201(10) 0.0213(10) 0.0185(10) 0.0013(8) 0.0004(8) 0.0001(8)
C54 0.0270(11) 0.0207(10) 0.0182(10) -0.0026(8) 0.0021(8) -0.0033(8)
C55 0.0269(11) 0.0224(11) 0.0196(10) -0.0027(8) 0.0080(8) -0.0019(8)
C56 0.0219(10) 0.0221(10) 0.0188(10) -0.0003(8) 0.0062(8) 0.0024(8)
C57 0.0112(8) 0.0152(9) 0.0163(9) 0.0010(7) 0.0022(6) -0.0019(6)
C58 0.0116(8) 0.0141(9) 0.0181(9) 0.0015(7) 0.0022(7) -0.0023(6)
C59 0.0191(9) 0.0157(9) 0.0220(10) -0.0023(7) 0.0020(8) -0.0019(7)
C60 0.0227(10) 0.0266(11) 0.0181(10) -0.0043(8) 0.0016(8) -0.0029(8)
C61 0.0225(10) 0.0246(11) 0.0174(10) 0.0017(8) 0.0037(8) -0.0032(8)
C62 0.0174(9) 0.0164(9) 0.0185(9) 0.0017(7) 0.0028(7) -0.0017(7)
C63 0.0135(8) 0.0104(8) 0.0187(9) 0.0003(6) 0.0037(7) 0.0005(6)
C64 0.0151(9) 0.0112(9) 0.0207(10) -0.0015(7) 0.0023(7) 0.0001(7)
C65 0.0172(9) 0.0174(10) 0.0233(10) -0.0014(8) -0.0016(8) 0.0020(7)
C66 0.0254(11) 0.0172(10) 0.0184(10) 0.0015(7) 0.0009(8) 0.0037(8)
C67 0.0211(10) 0.0158(9) 0.0200(10) 0.0022(7) 0.0063(8) 0.0012(7)
C68 0.0144(9) 0.0133(9) 0.0214(10) 0.0006(7) 0.0038(7) 0.0010(7)
C69 0.0191(10) 0.0163(10) 0.0303(12) -0.0029(8) 0.0073(8) -0.0010(8)
C70 0.0268(11) 0.0218(11) 0.0345(13) -0.0027(9) 0.0133(10) -0.0035(9)
C71 0.0229(11) 0.0260(12) 0.0448(15) -0.0011(11) 0.0091(10) 0.0056(9)
C72 0.0183(10) 0.0208(10) 0.0292(12) -0.0007(8) 0.0056(8) -0.0070(8)
C73 0.0179(11) 0.0368(14) 0.0485(17) 0.0053(12) -0.0013(10) -0.0068(10)
C74 0.0374(15) 0.0269(13) 0.0435(16) -0.0071(11) 0.0010(12) -0.0037(11)

loop_
_atom_type_symbol
_atom_type_description
_atom_type_scat_dispersion_real
_atom_type_scat_dispersion_imag
_atom_type_scat_source
C C 0.0033 0.0016 'International Tables Vol C Tables 4.2.6.8 and 6.1.1.4'
H H 0.0000 0.0000 'International Tables Vol C Tables 4.2.6.8 and 6.1.1.4'
O O 0.0106 0.0060 'International Tables Vol C Tables 4.2.6.8 and 6.1.1.4'
P P 0.1023 0.0942 'International Tables Vol C Tables 4.2.6.8 and 6.1.1.4'
Pd Pd -0.9988 1.0072 'International Tables Vol C Tables 4.2.6.8 and 6.1.1.4'

loop_
_geom_angle_atom_site_label_1
_geom_angle_atom_site_label_2
_geom_angle_atom_site_label_3
_geom_angle
_geom_angle_site_symmetry_1
_geom_angle_site_symmetry_3
_geom_angle_publ_flag
C1 Pd1 O2 90.89(7) . . ?
C1 Pd1 O1 168.48(7) . . ?
O2 Pd1 O1 77.78(5) . . ?
C1 Pd1 P1 94.90(6) . . ?
O2 Pd1 P1 173.63(4) . . ?
O1 Pd1 P1 96.52(4) . . ?
C1 Pd1 Pd2 128.10(5) . . ?
O2 Pd1 Pd2 44.41(4) . . ?
O1 Pd1 Pd2 43.06(4) . . ?
P1 Pd1 Pd2 129.246(14) . . ?
C38 Pd2 O1 92.98(7) . . ?
C38 Pd2 O2 170.29(7) . . ?
O1 Pd2 O2 78.09(6) . . ?
C38 Pd2 P2 95.05(6) . . ?
O1 Pd2 P2 171.67(4) . . ?
O2 Pd2 P2 94.04(4) . . ?
C38 Pd2 Pd1 130.87(6) . . ?
O1 Pd2 Pd1 44.61(4) . . ?
O2 Pd2 Pd1 43.23(4) . . ?
P2 Pd2 Pd1 127.235(14) . . ?
C20 P1 C8 104.57(9) . . ?
C20 P1 C14 111.14(9) . . ?
C8 P1 C14 105.06(9) . . ?
C20 P1 Pd1 108.02(6) . . ?
C8 P1 Pd1 117.76(6) . . ?
C14 P1 Pd1 110.15(6) . . ?
C45 P2 C57 102.72(9) . . ?
C45 P2 C51 105.09(9) . . ?
C57 P2 C51 112.72(9) . . ?
C45 P2 Pd2 118.44(7) . . ?
C57 P2 Pd2 107.27(7) . . ?
C51 P2 Pd2 110.51(6) . . ?
Pd2 O1 Pd1 92.32(6) . . ?
Pd2 O1 H10H 118.5(19) . . ?
Pd1 O1 H10H 118.7(19) . . ?
Pd1 O2 Pd2 92.36(6) . . ?
Pd1 O2 H20H 113.6(19) . . ?
Pd2 O2 H20H 121.4(19) . . ?
C27 O3 C32 118.42(16) . . ?
C31 O4 C35 119.45(16) . . ?
C64 O5 C69 115.02(15) . . ?
C68 O6 C72 120.09(17) . . ?
C6 C1 C2 117.59(18) . . ?
C6 C1 Pd1 120.74(15) . . ?
C2 C1 Pd1 121.10(15) . . ?
C3 C2 C1 119.5(2) . . ?
C3 C2 C7 118.90(19) . . ?
C1 C2 C7 121.62(18) . . ?
C4 C3 C2 121.8(2) . . ?
C4 C3 H3 119.1 . . ?
C2 C3 H3 119.1 . . ?
C3 C4 C5 119.0(2) . . ?
C3 C4 H4 120.5 . . ?
C5 C4 H4 120.5 . . ?
C4 C5 C6 119.9(2) . . ?
C4 C5 H5 120.1 . . ?
C6 C5 H5 120.1 . . ?
C5 C6 C1 122.2(2) . . ?
C5 C6 H6 118.9 . . ?
C1 C6 H6 118.9 . . ?
C2 C7 H7A 109.5 . . ?
C2 C7 H7B 109.5 . . ?
H7A C7 H7B 109.5 . . ?
C2 C7 H7C 109.5 . . ?
H7A C7 H7C 109.5 . . ?
H7B C7 H7C 109.5 . . ?
C13 C8 C9 109.03(16) . . ?
C13 C8 P1 112.26(13) . . ?
C9 C8 P1 115.26(13) . . ?
C13 C8 H8 106.6 . . ?
C9 C8 H8 106.6 . . ?
P1 C8 H8 106.6 . . ?
C10 C9 C8 110.47(16) . . ?
C10 C9 H9A 109.6 . . ?
C8 C9 H9A 109.6 . . ?
C10 C9 H9B 109.6 . . ?
C8 C9 H9B 109.6 . . ?
H9A C9 H9B 108.1 . . ?
C11 C10 C9 111.19(18) . . ?
C11 C10 H10A 109.4 . . ?
C9 C10 H10A 109.4 . . ?
C11 C10 H10B 109.4 . . ?
C9 C10 H10B 109.4 . . ?
H10A C10 H10B 108.0 . . ?
C10 C11 C12 111.77(18) . . ?
C10 C11 H11A 109.3 . . ?
C12 C11 H11A 109.3 . . ?
C10 C11 H11B 109.3 . . ?
C12 C11 H11B 109.3 . . ?
H11A C11 H11B 107.9 . . ?
C11 C12 C13 111.62(18) . . ?
C11 C12 H12A 109.3 . . ?
C13 C12 H12A 109.3 . . ?
C11 C12 H12B 109.3 . . ?
C13 C12 H12B 109.3 . . ?
H12A C12 H12B 108.0 . . ?
C12 C13 C8 110.75(17) . . ?
C12 C13 H13A 109.5 . . ?
C8 C13 H13A 109.5 . . ?
C12 C13 H13B 109.5 . . ?
C8 C13 H13B 109.5 . . ?
H13A C13 H13B 108.1 . . ?
C19 C14 C15 108.45(17) . . ?
C19 C14 P1 112.14(13) . . ?
C15 C14 P1 110.59(14) . . ?
C19 C14 H14 108.5 . . ?
C15 C14 H14 108.5 . . ?
P1 C14 H14 108.5 . . ?
C16 C15 C14 111.67(18) . . ?
C16 C15 H15A 109.3 . . ?
C14 C15 H15A 109.3 . . ?
C16 C15 H15B 109.3 . . ?
C14 C15 H15B 109.3 . . ?
H15A C15 H15B 107.9 . . ?
C17 C16 C15 111.20(18) . . ?
C17 C16 H16A 109.4 . . ?
C15 C16 H16A 109.4 . . ?
C17 C16 H16B 109.4 . . ?
C15 C16 H16B 109.4 . . ?
H16A C16 H16B 108.0 . . ?
C16 C17 C18 111.16(19) . . ?
C16 C17 H17A 109.4 . . ?
C18 C17 H17A 109.4 . . ?
C16 C17 H17B 109.4 . . ?
C18 C17 H17B 109.4 . . ?
H17A C17 H17B 108.0 . . ?
C17 C18 C19 111.30(19) . . ?
C17 C18 H18A 109.4 . . ?
C19 C18 H18A 109.4 . . ?
C17 C18 H18B 109.4 . . ?
C19 C18 H18B 109.4 . . ?
H18A C18 H18B 108.0 . . ?
C14 C19 C18 109.79(17) . . ?
C14 C19 H19A 109.7 . . ?
C18 C19 H19A 109.7 . . ?
C14 C19 H19B 109.7 . . ?
C18 C19 H19B 109.7 . . ?
H19A C19 H19B 108.2 . . ?
C25 C20 C21 117.56(18) . . ?
C25 C20 P1 111.58(14) . . ?
C21 C20 P1 130.77(15) . . ?
C22 C21 C20 118.49(19) . . ?
C22 C21 C26 115.47(18) . . ?
C20 C21 C26 125.80(18) . . ?
C23 C22 C21 122.6(2) . . ?
C23 C22 H22 118.7 . . ?
C21 C22 H22 118.7 . . ?
C22 C23 C24 119.4(2) . . ?
C22 C23 H23 120.3 . . ?
C24 C23 H23 120.3 . . ?
C23 C24 C25 119.2(2) . . ?
C23 C24 H24 120.4 . . ?
C25 C24 H24 120.4 . . ?
C24 C25 C20 122.6(2) . . ?
C24 C25 H25 118.7 . . ?
C20 C25 H25 118.7 . . ?
C27 C26 C31 118.02(19) . . ?
C27 C26 C21 122.62(19) . . ?
C31 C26 C21 118.78(18) . . ?
O3 C27 C28 123.12(18) . . ?
O3 C27 C26 115.77(18) . . ?
C28 C27 C26 121.1(2) . . ?
C29 C28 C27 119.0(2) . . ?
C29 C28 H28 120.5 . . ?
C27 C28 H28 120.5 . . ?
C28 C29 C30 121.4(2) . . ?
C28 C29 H29 119.3 . . ?
C30 C29 H29 119.3 . . ?
C31 C30 C29 119.0(2) . . ?
C31 C30 H30 120.5 . . ?
C29 C30 H30 120.5 . . ?
O4 C31 C30 123.9(2) . . ?
O4 C31 C26 114.86(19) . . ?
C30 C31 C26 121.2(2) . . ?
O3 C32 C33 110.83(17) . . ?
O3 C32 C34 104.40(18) . . ?
C33 C32 C34 113.0(2) . . ?
O3 C32 H32 109.5 . . ?
C33 C32 H32 109.5 . . ?
C34 C32 H32 109.5 . . ?
C32 C33 H33A 109.5 . . ?
C32 C33 H33B 109.5 . . ?
H33A C33 H33B 109.5 . . ?
C32 C33 H33C 109.5 . . ?
H33A C33 H33C 109.5 . . ?
H33B C33 H33C 109.5 . . ?
C32 C34 H34A 109.5 . . ?
C32 C34 H34B 109.5 . . ?
H34A C34 H34B 109.5 . . ?
C32 C34 H34C 109.5 . . ?
H34A C34 H34C 109.5 . . ?
H34B C34 H34C 109.5 . . ?
O4 C35 C36 109.93(19) . . ?
O4 C35 C37 104.24(17) . . ?
C36 C35 C37 113.0(2) . . ?
O4 C35 H35 109.8 . . ?
C36 C35 H35 109.8 . . ?
C37 C35 H35 109.8 . . ?
C35 C36 H36A 109.5 . . ?
C35 C36 H36B 109.5 . . ?
H36A C36 H36B 109.5 . . ?
C35 C36 H36C 109.5 . . ?
H36A C36 H36C 109.5 . . ?
H36B C36 H36C 109.5 . . ?
C35 C37 H37A 109.5 . . ?
C35 C37 H37B 109.5 . . ?
H37A C37 H37B 109.5 . . ?
C35 C37 H37C 109.5 . . ?
H37A C37 H37C 109.5 . . ?
H37B C37 H37C 109.5 . . ?
C39 C38 C43 117.9(2) . . ?
C39 C38 Pd2 120.46(17) . . ?
C43 C38 Pd2 121.34(17) . . ?
C40 C39 C38 119.3(2) . . ?
C40 C39 C44 118.7(2) . . ?
C38 C39 C44 121.9(2) . . ?
C41 C40 C39 121.3(2) . . ?
C41 C40 H40 119.4 . . ?
C39 C40 H40 119.4 . . ?
C42 C41 C40 120.2(2) . . ?
C42 C41 H41 119.9 . . ?
C40 C41 H41 119.9 . . ?
C41 C42 C43 119.2(3) . . ?
C41 C42 H42 120.4 . . ?
C43 C42 H42 120.4 . . ?
C42 C43 C38 121.8(2) . . ?
C42 C43 H43 119.1 . . ?
C38 C43 H43 119.1 . . ?
C39 C44 H44A 109.5 . . ?
C39 C44 H44B 109.5 . . ?
H44A C44 H44B 109.5 . . ?
C39 C44 H44C 109.5 . . ?
H44A C44 H44C 109.5 . . ?
H44B C44 H44C 109.5 . . ?
C50 C45 C46 109.24(17) . . ?
C50 C45 P2 114.98(14) . . ?
C46 C45 P2 112.21(14) . . ?
C50 C45 H45 106.6 . . ?
C46 C45 H45 106.6 . . ?
P2 C45 H45 106.6 . . ?
C47 C46 C45 110.60(18) . . ?
C47 C46 H46A 109.5 . . ?
C45 C46 H46A 109.5 . . ?
C47 C46 H46B 109.5 . . ?
C45 C46 H46B 109.5 . . ?
H46A C46 H46B 108.1 . . ?
C46 C47 C48 111.31(19) . . ?
C46 C47 H47A 109.4 . . ?
C48 C47 H47A 109.4 . . ?
C46 C47 H47B 109.4 . . ?
C48 C47 H47B 109.4 . . ?
H47A C47 H47B 108.0 . . ?
C49 C48 C47 111.2(2) . . ?
C49 C48 H48A 109.4 . . ?
C47 C48 H48A 109.4 . . ?
C49 C48 H48B 109.4 . . ?
C47 C48 H48B 109.4 . . ?
H48A C48 H48B 108.0 . . ?
C48 C49 C50 111.6(2) . . ?
C48 C49 H49A 109.3 . . ?
C50 C49 H49A 109.3 . . ?
C48 C49 H49B 109.3 . . ?
C50 C49 H49B 109.3 . . ?
H49A C49 H49B 108.0 . . ?
C49 C50 C45 109.88(18) . . ?
C49 C50 H50A 109.7 . . ?
C45 C50 H50A 109.7 . . ?
C49 C50 H50B 109.7 . . ?
C45 C50 H50B 109.7 . . ?
H50A C50 H50B 108.2 . . ?
C52 C51 C56 108.42(17) . . ?
C52 C51 P2 110.70(14) . . ?
C56 C51 P2 111.22(14) . . ?
C52 C51 H51 108.8 . . ?
C56 C51 H51 108.8 . . ?
P2 C51 H51 108.8 . . ?
C53 C52 C51 111.99(17) . . ?
C53 C52 H52A 109.2 . . ?
C51 C52 H52A 109.2 . . ?
C53 C52 H52B 109.2 . . ?
C51 C52 H52B 109.2 . . ?
H52A C52 H52B 107.9 . . ?
C54 C53 C52 111.41(18) . . ?
C54 C53 H53A 109.3 . . ?
C52 C53 H53A 109.3 . . ?
C54 C53 H53B 109.3 . . ?
C52 C53 H53B 109.3 . . ?
H53A C53 H53B 108.0 . . ?
C55 C54 C53 110.25(18) . . ?
C55 C54 H54A 109.6 . . ?
C53 C54 H54A 109.6 . . ?
C55 C54 H54B 109.6 . . ?
C53 C54 H54B 109.6 . . ?
H54A C54 H54B 108.1 . . ?
C54 C55 C56 112.02(19) . . ?
C54 C55 H55A 109.2 . . ?
C56 C55 H55A 109.2 . . ?
C54 C55 H55B 109.2 . . ?
C56 C55 H55B 109.2 . . ?
H55A C55 H55B 107.9 . . ?
C55 C56 C51 111.14(17) . . ?
C55 C56 H56A 109.4 . . ?
C51 C56 H56A 109.4 . . ?
C55 C56 H56B 109.4 . . ?
C51 C56 H56B 109.4 . . ?
H56A C56 H56B 108.0 . . ?
C62 C57 C58 117.51(19) . . ?
C62 C57 P2 110.94(15) . . ?
C58 C57 P2 131.35(16) . . ?
C59 C58 C57 119.23(19) . . ?
C59 C58 C63 116.07(18) . . ?
C57 C58 C63 124.38(18) . . ?
C60 C59 C58 122.0(2) . . ?
C60 C59 H59 119.0 . . ?
C58 C59 H59 119.0 . . ?
C61 C60 C59 118.9(2) . . ?
C61 C60 H60 120.6 . . ?
C59 C60 H60 120.6 . . ?
C62 C61 C60 119.8(2) . . ?
C62 C61 H61 120.1 . . ?
C60 C61 H61 120.1 . . ?
C61 C62 C57 122.46(19) . . ?
C61 C62 H62 118.8 . . ?
C57 C62 H62 118.8 . . ?
C64 C63 C68 118.40(18) . . ?
C64 C63 C58 118.35(17) . . ?
C68 C63 C58 122.96(17) . . ?
O5 C64 C65 119.82(18) . . ?
O5 C64 C63 118.80(18) . . ?
C65 C64 C63 121.34(19) . . ?
C66 C65 C64 118.92(19) . . ?
C66 C65 H65 120.5 . . ?
C64 C65 H65 120.5 . . ?
C65 C66 C67 121.0(2) . . ?
C65 C66 H66 119.5 . . ?
C67 C66 H66 119.5 . . ?
C66 C67 C68 119.8(2) . . ?
C66 C67 H67 120.1 . . ?
C68 C67 H67 120.1 . . ?
O6 C68 C67 124.62(19) . . ?
O6 C68 C63 115.26(18) . . ?
C67 C68 C63 120.11(18) . . ?
O5 C69 C70 106.35(17) . . ?
O5 C69 C71 109.63(19) . . ?
C70 C69 C71 112.9(2) . . ?
O5 C69 H69 109.3 . . ?
C70 C69 H69 109.3 . . ?
C71 C69 H69 109.3 . . ?
C69 C70 H70A 109.5 . . ?
C69 C70 H70B 109.5 . . ?
H70A C70 H70B 109.5 . . ?
C69 C70 H70C 109.5 . . ?
H70A C70 H70C 109.5 . . ?
H70B C70 H70C 109.5 . . ?
C69 C71 H71A 109.5 . . ?
C69 C71 H71B 109.5 . . ?
H71A C71 H71B 109.5 . . ?
C69 C71 H71C 109.5 . . ?
H71A C71 H71C 109.5 . . ?
H71B C71 H71C 109.5 . . ?
O6 C72 C74 111.3(2) . . ?
O6 C72 C73 104.92(19) . . ?
C74 C72 C73 112.3(2) . . ?
O6 C72 H72 109.4 . . ?
C74 C72 H72 109.4 . . ?
C73 C72 H72 109.4 . . ?
C72 C73 H73A 109.5 . . ?
C72 C73 H73B 109.5 . . ?
H73A C73 H73B 109.5 . . ?
C72 C73 H73C 109.5 . . ?
H73A C73 H73C 109.5 . . ?
H73B C73 H73C 109.5 . . ?
C72 C74 H74A 109.5 . . ?
C72 C74 H74B 109.5 . . ?
H74A C74 H74B 109.5 . . ?
C72 C74 H74C 109.5 . . ?
H74A C74 H74C 109.5 . . ?
H74B C74 H74C 109.5 . . ?

loop_
_geom_bond_atom_site_label_1
_geom_bond_atom_site_label_2
_geom_bond_distance
_geom_bond_site_symmetry_2
_geom_bond_publ_flag
Pd1 C1 1.9917(19) . ?
Pd1 O2 2.0740(14) . ?
Pd1 O1 2.1267(14) . ?
Pd1 P1 2.2420(5) . ?
Pd1 Pd2 3.0256(3) . ?
Pd2 C38 2.003(2) . ?
Pd2 O1 2.0675(14) . ?
Pd2 O2 2.1192(14) . ?
Pd2 P2 2.2396(5) . ?
P1 C20 1.842(2) . ?
P1 C8 1.8519(19) . ?
P1 C14 1.857(2) . ?
P2 C45 1.855(2) . ?
P2 C57 1.858(2) . ?
P2 C51 1.863(2) . ?
O1 H10H 0.812(16) . ?
O2 H20H 0.813(16) . ?
O3 C27 1.376(3) . ?
O3 C32 1.445(3) . ?
O4 C31 1.373(3) . ?
O4 C35 1.441(3) . ?
O5 C64 1.384(3) . ?
O5 C69 1.464(3) . ?
O6 C68 1.368(2) . ?
O6 C72 1.445(3) . ?
C1 C6 1.402(3) . ?
C1 C2 1.411(3) . ?
C2 C3 1.404(3) . ?
C2 C7 1.506(3) . ?
C3 C4 1.385(3) . ?
C3 H3 0.9500 . ?
C4 C5 1.387(3) . ?
C4 H4 0.9500 . ?
C5 C6 1.390(3) . ?
C5 H5 0.9500 . ?
C6 H6 0.9500 . ?
C7 H7A 0.9800 . ?
C7 H7B 0.9800 . ?
C7 H7C 0.9800 . ?
C8 C13 1.537(3) . ?
C8 C9 1.538(3) . ?
C8 H8 1.0000 . ?
C9 C10 1.535(3) . ?
C9 H9A 0.9900 . ?
C9 H9B 0.9900 . ?
C10 C11 1.520(3) . ?
C10 H10A 0.9900 . ?
C10 H10B 0.9900 . ?
C11 C12 1.523(3) . ?
C11 H11A 0.9900 . ?
C11 H11B 0.9900 . ?
C12 C13 1.531(3) . ?
C12 H12A 0.9900 . ?
C12 H12B 0.9900 . ?
C13 H13A 0.9900 . ?
C13 H13B 0.9900 . ?
C14 C19 1.534(3) . ?
C14 C15 1.537(3) . ?
C14 H14 1.0000 . ?
C15 C16 1.533(3) . ?
C15 H15A 0.9900 . ?
C15 H15B 0.9900 . ?
C16 C17 1.513(3) . ?
C16 H16A 0.9900 . ?
C16 H16B 0.9900 . ?
C17 C18 1.521(3) . ?
C17 H17A 0.9900 . ?
C17 H17B 0.9900 . ?
C18 C19 1.535(3) . ?
C18 H18A 0.9900 . ?
C18 H18B 0.9900 . ?
C19 H19A 0.9900 . ?
C19 H19B 0.9900 . ?
C20 C25 1.404(3) . ?
C20 C21 1.414(3) . ?
C21 C22 1.401(3) . ?
C21 C26 1.492(3) . ?
C22 C23 1.374(3) . ?
C22 H22 0.9500 . ?
C23 C24 1.381(3) . ?
C23 H23 0.9500 . ?
C24 C25 1.384(3) . ?
C24 H24 0.9500 . ?
C25 H25 0.9500 . ?
C26 C27 1.396(3) . ?
C26 C31 1.404(3) . ?
C27 C28 1.395(3) . ?
C28 C29 1.383(3) . ?
C28 H28 0.9500 . ?
C29 C30 1.387(3) . ?
C29 H29 0.9500 . ?
C30 C31 1.387(3) . ?
C30 H30 0.9500 . ?
C32 C33 1.511(3) . ?
C32 C34 1.523(3) . ?
C32 H32 1.0000 . ?
C33 H33A 0.9800 . ?
C33 H33B 0.9800 . ?
C33 H33C 0.9800 . ?
C34 H34A 0.9800 . ?
C34 H34B 0.9800 . ?
C34 H34C 0.9800 . ?
C35 C36 1.508(3) . ?
C35 C37 1.516(3) . ?
C35 H35 1.0000 . ?
C36 H36A 0.9800 . ?
C36 H36B 0.9800 . ?
C36 H36C 0.9800 . ?
C37 H37A 0.9800 . ?
C37 H37B 0.9800 . ?
C37 H37C 0.9800 . ?
C38 C39 1.408(3) . ?
C38 C43 1.410(3) . ?
C39 C40 1.406(3) . ?
C39 C44 1.501(4) . ?
C40 C41 1.383(4) . ?
C40 H40 0.9500 . ?
C41 C42 1.380(4) . ?
C41 H41 0.9500 . ?
C42 C43 1.396(3) . ?
C42 H42 0.9500 . ?
C43 H43 0.9500 . ?
C44 H44A 0.9800 . ?
C44 H44B 0.9800 . ?
C44 H44C 0.9800 . ?
C45 C50 1.539(3) . ?
C45 C46 1.540(3) . ?
C45 H45 1.0000 . ?
C46 C47 1.528(3) . ?
C46 H46A 0.9900 . ?
C46 H46B 0.9900 . ?
C47 C48 1.529(3) . ?
C47 H47A 0.9900 . ?
C47 H47B 0.9900 . ?
C48 C49 1.527(4) . ?
C48 H48A 0.9900 . ?
C48 H48B 0.9900 . ?
C49 C50 1.536(3) . ?
C49 H49A 0.9900 . ?
C49 H49B 0.9900 . ?
C50 H50A 0.9900 . ?
C50 H50B 0.9900 . ?
C51 C52 1.537(3) . ?
C51 C56 1.540(3) . ?
C51 H51 1.0000 . ?
C52 C53 1.531(3) . ?
C52 H52A 0.9900 . ?
C52 H52B 0.9900 . ?
C53 C54 1.525(3) . ?
C53 H53A 0.9900 . ?
C53 H53B 0.9900 . ?
C54 C55 1.524(3) . ?
C54 H54A 0.9900 . ?
C54 H54B 0.9900 . ?
C55 C56 1.534(3) . ?
C55 H55A 0.9900 . ?
C55 H55B 0.9900 . ?
C56 H56A 0.9900 . ?
C56 H56B 0.9900 . ?
C57 C62 1.406(3) . ?
C57 C58 1.411(3) . ?
C58 C59 1.399(3) . ?
C58 C63 1.496(3) . ?
C59 C60 1.390(3) . ?
C59 H59 0.9500 . ?
C60 C61 1.388(3) . ?
C60 H60 0.9500 . ?
C61 C62 1.382(3) . ?
C61 H61 0.9500 . ?
C62 H62 0.9500 . ?
C63 C64 1.399(3) . ?
C63 C68 1.404(3) . ?
C64 C65 1.390(3) . ?
C65 C66 1.386(3) . ?
C65 H65 0.9500 . ?
C66 C67 1.388(3) . ?
C66 H66 0.9500 . ?
C67 C68 1.393(3) . ?
C67 H67 0.9500 . ?
C69 C70 1.511(3) . ?
C69 C71 1.514(3) . ?
C69 H69 1.0000 . ?
C70 H70A 0.9800 . ?
C70 H70B 0.9800 . ?
C70 H70C 0.9800 . ?
C71 H71A 0.9800 . ?
C71 H71B 0.9800 . ?
C71 H71C 0.9800 . ?
C72 C74 1.507(4) . ?
C72 C73 1.510(3) . ?
C72 H72 1.0000 . ?
C73 H73A 0.9800 . ?
C73 H73B 0.9800 . ?
C73 H73C 0.9800 . ?
C74 H74A 0.9800 . ?
C74 H74B 0.9800 . ?
C74 H74C 0.9800 . ?

loop_
_geom_torsion_atom_site_label_1
_geom_torsion_atom_site_label_2
_geom_torsion_atom_site_label_3
_geom_torsion_atom_site_label_4
_geom_torsion
_geom_torsion_site_symmetry_1
_geom_torsion_site_symmetry_2
_geom_torsion_site_symmetry_3
_geom_torsion_site_symmetry_4
_geom_torsion_publ_flag
C6 C1 C2 C3 1.3(3) . . . . ?
Pd1 C1 C2 C3 172.62(15) . . . . ?
C6 C1 C2 C7 -176.96(18) . . . . ?
Pd1 C1 C2 C7 -5.6(3) . . . . ?
C1 C2 C3 C4 -0.1(3) . . . . ?
C7 C2 C3 C4 178.1(2) . . . . ?
C2 C3 C4 C5 -0.8(3) . . . . ?
C3 C4 C5 C6 0.6(3) . . . . ?
C4 C5 C6 C1 0.5(3) . . . . ?
C2 C1 C6 C5 -1.5(3) . . . . ?
Pd1 C1 C6 C5 -172.88(16) . . . . ?
C20 P1 C8 C13 54.77(16) . . . . ?
C14 P1 C8 C13 171.89(14) . . . . ?
Pd1 P1 C8 C13 -65.10(15) . . . . ?
C20 P1 C8 C9 -70.88(16) . . . . ?
C14 P1 C8 C9 46.24(17) . . . . ?
Pd1 P1 C8 C9 169.26(12) . . . . ?
C13 C8 C9 C10 59.1(2) . . . . ?
P1 C8 C9 C10 -173.62(14) . . . . ?
C8 C9 C10 C11 -57.3(2) . . . . ?
C9 C10 C11 C12 54.2(2) . . . . ?
C10 C11 C12 C13 -53.7(3) . . . . ?
C11 C12 C13 C8 56.1(2) . . . . ?
C9 C8 C13 C12 -58.5(2) . . . . ?
P1 C8 C13 C12 172.52(14) . . . . ?
C20 P1 C14 C19 161.98(14) . . . . ?
C8 P1 C14 C19 49.44(16) . . . . ?
Pd1 P1 C14 C19 -78.33(15) . . . . ?
C20 P1 C14 C15 -76.83(15) . . . . ?
C8 P1 C14 C15 170.63(14) . . . . ?
Pd1 P1 C14 C15 42.86(15) . . . . ?
C19 C14 C15 C16 -58.3(2) . . . . ?
P1 C14 C15 C16 178.36(15) . . . . ?
C14 C15 C16 C17 56.0(2) . . . . ?
C15 C16 C17 C18 -53.9(2) . . . . ?
C16 C17 C18 C19 56.0(2) . . . . ?
C15 C14 C19 C18 59.2(2) . . . . ?
P1 C14 C19 C18 -178.40(15) . . . . ?
C17 C18 C19 C14 -59.0(2) . . . . ?
C8 P1 C20 C25 -87.50(15) . . . . ?
C14 P1 C20 C25 159.65(14) . . . . ?
Pd1 P1 C20 C25 38.70(15) . . . . ?
C8 P1 C20 C21 88.9(2) . . . . ?
C14 P1 C20 C21 -24.0(2) . . . . ?
Pd1 P1 C20 C21 -144.90(17) . . . . ?
C25 C20 C21 C22 2.5(3) . . . . ?
P1 C20 C21 C22 -173.69(16) . . . . ?
C25 C20 C21 C26 -171.43(18) . . . . ?
P1 C20 C21 C26 12.3(3) . . . . ?
C20 C21 C22 C23 -0.8(3) . . . . ?
C26 C21 C22 C23 173.76(19) . . . . ?
C21 C22 C23 C24 -1.2(3) . . . . ?
C22 C23 C24 C25 1.4(3) . . . . ?
C23 C24 C25 C20 0.4(3) . . . . ?
C21 C20 C25 C24 -2.4(3) . . . . ?
P1 C20 C25 C24 174.52(17) . . . . ?
C22 C21 C26 C27 82.6(2) . . . . ?
C20 C21 C26 C27 -103.3(2) . . . . ?
C22 C21 C26 C31 -88.5(2) . . . . ?
C20 C21 C26 C31 85.6(3) . . . . ?
C32 O3 C27 C28 39.8(3) . . . . ?
C32 O3 C27 C26 -140.98(19) . . . . ?
C31 C26 C27 O3 173.82(18) . . . . ?
C21 C26 C27 O3 2.7(3) . . . . ?
C31 C26 C27 C28 -6.9(3) . . . . ?
C21 C26 C27 C28 -178.05(19) . . . . ?
O3 C27 C28 C29 -176.9(2) . . . . ?
C26 C27 C28 C29 3.9(3) . . . . ?
C27 C28 C29 C30 0.8(4) . . . . ?
C28 C29 C30 C31 -2.3(4) . . . . ?
C35 O4 C31 C30 -37.0(3) . . . . ?
C35 O4 C31 C26 144.7(2) . . . . ?
C29 C30 C31 O4 -179.1(2) . . . . ?
C29 C30 C31 C26 -0.8(3) . . . . ?
C27 C26 C31 O4 -176.20(18) . . . . ?
C21 C26 C31 O4 -4.7(3) . . . . ?
C27 C26 C31 C30 5.4(3) . . . . ?
C21 C26 C31 C30 176.8(2) . . . . ?
C27 O3 C32 C33 57.1(3) . . . . ?
C27 O3 C32 C34 179.08(18) . . . . ?
C31 O4 C35 C36 -65.0(3) . . . . ?
C31 O4 C35 C37 173.6(2) . . . . ?
C43 C38 C39 C40 5.1(3) . . . . ?
Pd2 C38 C39 C40 179.20(16) . . . . ?
C43 C38 C39 C44 -172.5(2) . . . . ?
Pd2 C38 C39 C44 1.7(3) . . . . ?
C38 C39 C40 C41 -3.0(3) . . . . ?
C44 C39 C40 C41 174.6(2) . . . . ?
C39 C40 C41 C42 -1.1(4) . . . . ?
C40 C41 C42 C43 3.1(4) . . . . ?
C41 C42 C43 C38 -0.9(4) . . . . ?
C39 C38 C43 C42 -3.2(3) . . . . ?
Pd2 C38 C43 C42 -177.30(18) . . . . ?
C57 P2 C45 C50 -69.08(17) . . . . ?
C51 P2 C45 C50 49.02(18) . . . . ?
Pd2 P2 C45 C50 172.99(13) . . . . ?
C57 P2 C45 C46 56.58(16) . . . . ?
C51 P2 C45 C46 174.68(14) . . . . ?
Pd2 P2 C45 C46 -61.35(16) . . . . ?
C50 C45 C46 C47 -59.2(2) . . . . ?
P2 C45 C46 C47 172.03(16) . . . . ?
C45 C46 C47 C48 57.0(3) . . . . ?
C46 C47 C48 C49 -54.3(3) . . . . ?
C47 C48 C49 C50 54.7(3) . . . . ?
C48 C49 C50 C45 -57.4(3) . . . . ?
C46 C45 C50 C49 59.1(2) . . . . ?
P2 C45 C50 C49 -173.75(17) . . . . ?
C45 P2 C51 C52 169.14(14) . . . . ?
C57 P2 C51 C52 -79.74(15) . . . . ?
Pd2 P2 C51 C52 40.27(15) . . . . ?
C45 P2 C51 C56 48.54(16) . . . . ?
C57 P2 C51 C56 159.65(14) . . . . ?
Pd2 P2 C51 C56 -80.33(14) . . . . ?
C56 C51 C52 C53 -57.2(2) . . . . ?
P2 C51 C52 C53 -179.44(14) . . . . ?
C51 C52 C53 C54 57.3(2) . . . . ?
C52 C53 C54 C55 -54.7(2) . . . . ?
C53 C54 C55 C56 55.2(2) . . . . ?
C54 C55 C56 C51 -57.3(2) . . . . ?
C52 C51 C56 C55 56.8(2) . . . . ?
P2 C51 C56 C55 178.70(15) . . . . ?
C45 P2 C57 C62 -85.41(15) . . . . ?
C51 P2 C57 C62 162.01(14) . . . . ?
Pd2 P2 C57 C62 40.15(15) . . . . ?
C45 P2 C57 C58 89.1(2) . . . . ?
C51 P2 C57 C58 -23.4(2) . . . . ?
Pd2 P2 C57 C58 -145.29(17) . . . . ?
C62 C57 C58 C59 4.8(3) . . . . ?
P2 C57 C58 C59 -169.51(16) . . . . ?
C62 C57 C58 C63 -168.53(18) . . . . ?
P2 C57 C58 C63 17.2(3) . . . . ?
C57 C58 C59 C60 -3.4(3) . . . . ?
C63 C58 C59 C60 170.41(19) . . . . ?
C58 C59 C60 C61 -0.4(3) . . . . ?
C59 C60 C61 C62 2.7(3) . . . . ?
C60 C61 C62 C57 -1.2(3) . . . . ?
C58 C57 C62 C61 -2.6(3) . . . . ?
P2 C57 C62 C61 172.84(17) . . . . ?
C59 C58 C63 C64 -96.6(2) . . . . ?
C57 C58 C63 C64 76.9(3) . . . . ?
C59 C58 C63 C68 77.2(3) . . . . ?
C57 C58 C63 C68 -109.3(2) . . . . ?
C69 O5 C64 C65 -96.9(2) . . . . ?
C69 O5 C64 C63 85.1(2) . . . . ?
C68 C63 C64 O5 -174.94(18) . . . . ?
C58 C63 C64 O5 -0.9(3) . . . . ?
C68 C63 C64 C65 7.2(3) . . . . ?
C58 C63 C64 C65 -178.75(19) . . . . ?
O5 C64 C65 C66 179.63(19) . . . . ?
C63 C64 C65 C66 -2.5(3) . . . . ?
C64 C65 C66 C67 -2.6(3) . . . . ?
C65 C66 C67 C68 2.8(3) . . . . ?
C72 O6 C68 C67 17.9(3) . . . . ?
C72 O6 C68 C63 -163.34(19) . . . . ?
C66 C67 C68 O6 -179.3(2) . . . . ?
C66 C67 C68 C63 2.0(3) . . . . ?
C64 C63 C68 O6 174.32(18) . . . . ?
C58 C63 C68 O6 0.6(3) . . . . ?
C64 C63 C68 C67 -6.9(3) . . . . ?
C58 C63 C68 C67 179.35(19) . . . . ?
C64 O5 C69 C70 -149.26(18) . . . . ?
C64 O5 C69 C71 88.3(2) . . . . ?
C68 O6 C72 C74 70.0(3) . . . . ?
C68 O6 C72 C73 -168.3(2) . . . . ?
